data_4127252
loop_
_publ_author_name
'Liu, Yizhen'
'Su, Bo'
'Dong, Weishi'
'Li, Zhen Hua'
'Wang, Huadong'

_publ_section_title
;
 Structural Characterization of a Boron(III)
 \h<sup>2</sup>-\s-Silane-Complex.
;
_journal_issue 20
_journal_name_full 'Journal of the American Chemical Society'
_journal_page_first 8358
_journal_page_last 8363
_journal_paper_doi 10.1021/jacs.9b03213
_journal_volume 141
_journal_year 2019
_chemical_formula_sum 'C9 H25 B11 N2'
_chemical_formula_weight 280.22
_space_group_crystal_system orthorhombic
_space_group_IT_number 62
_space_group_name_Hall '-P 2ac 2n'
_space_group_name_H-M_alt 'P n m a'
_symmetry_space_group_name_Hall '-P 2ac 2n'
_symmetry_space_group_name_H-M 'P n m a'
_atom_sites_solution_hydrogens mixed
_audit_creation_method SHELXL-2014/7
_cell_angle_alpha 90
_cell_angle_beta 90
_cell_angle_gamma 90
_cell_formula_units_Z 4
_cell_length_a 12.895(4)
_cell_length_b 13.313(5)
_cell_length_c 9.993(3)
_cell_measurement_reflns_used 2546
_cell_measurement_temperature 173(2)
_cell_measurement_theta_max 26.16
_cell_measurement_theta_min 2.55
_cell_volume 1715.5(10)
_computing_cell_refinement 'Bruker SAINT'
_computing_data_collection 'Bruker APEX2'
_computing_data_reduction 'Bruker SAINT'
_computing_molecular_graphics 'Bruker SHELXTL'
_computing_publication_material 'Bruker SHELXTL'
_computing_structure_refinement 'SHELXL-2014/7 (Sheldrick, 2014)'
_computing_structure_solution 'SHELXS-97 (Sheldrick, 2008)'
_diffrn_ambient_temperature 173(2)
_diffrn_measured_fraction_theta_full 0.998
_diffrn_measured_fraction_theta_max 0.998
_diffrn_measurement_device_type 'Bruker APEX-II CCD'
_diffrn_measurement_method '\f and \w scans'
_diffrn_radiation_type MoK\a
_diffrn_radiation_wavelength 0.71073
_diffrn_reflns_av_R_equivalents 0.0481
_diffrn_reflns_av_unetI/netI 0.0481
_diffrn_reflns_Laue_measured_fraction_full 0.998
_diffrn_reflns_Laue_measured_fraction_max 0.998
_diffrn_reflns_limit_h_max 15
_diffrn_reflns_limit_h_min -15
_diffrn_reflns_limit_k_max 13
_diffrn_reflns_limit_k_min -15
_diffrn_reflns_limit_l_max 11
_diffrn_reflns_limit_l_min -11
_diffrn_reflns_number 7630
_diffrn_reflns_point_group_measured_fraction_full 0.998
_diffrn_reflns_point_group_measured_fraction_max 0.998
_diffrn_reflns_theta_full 25.090
_diffrn_reflns_theta_max 25.090
_diffrn_reflns_theta_min 2.548
_exptl_absorpt_coefficient_mu 0.054
_exptl_absorpt_correction_T_max 0.746
_exptl_absorpt_correction_T_min 0.610
_exptl_absorpt_correction_type multi-scan
_exptl_absorpt_process_details sadabs
_exptl_crystal_colour colourless
_exptl_crystal_density_diffrn 1.085
_exptl_crystal_description Block
_exptl_crystal_F_000 592
_exptl_crystal_size_max 0.450
_exptl_crystal_size_mid 0.420
_exptl_crystal_size_min 0.200
_refine_diff_density_max 0.374
_refine_diff_density_min -0.305
_refine_diff_density_rms 0.057
_refine_ls_extinction_method none
_refine_ls_goodness_of_fit_ref 1.140
_refine_ls_hydrogen_treatment mixed
_refine_ls_matrix_type full
_refine_ls_number_parameters 137
_refine_ls_number_reflns 1594
_refine_ls_number_restraints 43
_refine_ls_restrained_S_all 1.142
_refine_ls_R_factor_all 0.1059
_refine_ls_R_factor_gt 0.0927
_refine_ls_shift/su_max 0.003
_refine_ls_shift/su_mean 0.001
_refine_ls_structure_factor_coef Fsqd
_refine_ls_weighting_details 'w=1/[\s^2^(Fo^2^)+5.0520P] where P=(Fo^2^+2Fc^2^)/3'
_refine_ls_weighting_scheme calc
_refine_ls_wR_factor_gt 0.2138
_refine_ls_wR_factor_ref 0.2206
_reflns_Friedel_coverage 0.000
_reflns_number_gt 1324
_reflns_number_total 1594
_reflns_threshold_expression 'I > 2\s(I)'
_cod_data_source_file ja9b03213_si_003.cif
_cod_data_source_block 4
_cod_depositor_comments 'Adding full bibliography for 4127250--4127252.cif.'
_cod_original_cell_volume 1715.6(10)
_cod_database_code 4127252
_shelx_shelxl_version_number 2014/7
_shelx_space_group_comment
; 
The symmetry employed for this shelxl refinement is uniquely defined 
by the following loop, which should always be used as a source of 
symmetry information in preference to the above space-group names. 
They are only intended as comments. 
;
_shelx_estimated_absorpt_t_min 0.976
_shelx_estimated_absorpt_t_max 0.989

loop_
_space_group_symop_operation_xyz
'x, y, z'
'-x+1/2, -y, z+1/2'
'-x, y+1/2, -z'
'x+1/2, -y+1/2, -z+1/2'
'-x, -y, -z'
'x-1/2, y, -z-1/2'
'x, -y-1/2, z'
'-x-1/2, y-1/2, z-1/2'

loop_
_atom_site_label
_atom_site_type_symbol
_atom_site_fract_x
_atom_site_fract_y
_atom_site_fract_z
_atom_site_U_iso_or_equiv
_atom_site_adp_type
_atom_site_occupancy
_atom_site_site_symmetry_order
_atom_site_calc_flag
_atom_site_refinement_flags_posn
_atom_site_refinement_flags_adp
_atom_site_refinement_flags_occupancy
N1 N 0.6861(2) 0.3307(3) 1.1112(3) 0.0414(8) Uani 1 1 d . . .
B1 B 0.5338(6) 0.2500 0.9680(7) 0.0571(19) Uani 1 2 d DS TU P
B2 B 0.6534(3) 0.3149(3) 0.7255(4) 0.0394(11) Uani 1 1 d . U .
B3 B 0.5241(4) 0.3580(4) 0.7201(5) 0.0503(12) Uani 1 1 d . U .
B4 B 0.6780(5) 0.2500 0.5751(6) 0.0429(15) Uani 1 2 d S TU P
B5 B 0.5977(4) 0.3580(4) 0.5720(5) 0.0498(12) Uani 1 1 d . U .
B6 B 0.4679(4) 0.3165(4) 0.5683(5) 0.0536(14) Uani 1 1 d . U .
B7 B 0.5629(6) 0.2500 0.4787(7) 0.0479(17) Uani 1 2 d S TU P
C1 C 0.6365(4) 0.2500 1.0587(5) 0.0428(14) Uani 1 2 d S T P
C2 C 0.6601(4) 0.4352(4) 1.0833(5) 0.0767(17) Uani 1 1 d . . .
H2A H 0.5965 0.4380 1.0299 0.115 Uiso 1 1 calc R U .
H2B H 0.7170 0.4667 1.0335 0.115 Uiso 1 1 calc R U .
H2C H 0.6495 0.4712 1.1678 0.115 Uiso 1 1 calc R U .
C3 C 0.7649(3) 0.3008(3) 1.1958(3) 0.0376(9) Uani 1 1 d . . .
C4 C 0.8321(4) 0.3721(3) 1.2679(4) 0.0549(12) Uani 1 1 d . . .
H4A H 0.8797 0.3349 1.3261 0.082 Uiso 1 1 calc R U .
H4B H 0.7892 0.4171 1.3223 0.082 Uiso 1 1 calc R U .
H4C H 0.8720 0.4117 1.2032 0.082 Uiso 1 1 calc R U .
C5 C 0.5591(4) 0.2500 0.8059(5) 0.0424(14) Uani 1 2 d S T P
C6 C 0.4547(4) 0.2500 0.7118(6) 0.0499(16) Uani 1 2 d S T P
H6 H 0.3768 0.2500 0.7614 0.060 Uiso 1 2 calc R U P
H7 H 0.563(5) 0.2500 0.368(6) 0.058(18) Uiso 1 2 d S . P
H4 H 0.754(5) 0.2500 0.542(6) 0.061(18) Uiso 1 2 d S . P
H2 H 0.710(3) 0.361(3) 0.786(4) 0.066(13) Uiso 1 1 d . . .
H3 H 0.498(3) 0.424(3) 0.778(4) 0.063(13) Uiso 1 1 d . . .
H5 H 0.615(3) 0.429(3) 0.527(4) 0.052(11) Uiso 1 1 d . . .
H6' H 0.404(4) 0.354(4) 0.537(5) 0.092(17) Uiso 1 1 d . . .
H1 H 0.493(3) 0.321(3) 0.989(5) 0.068(14) Uiso 1 1 d D . .

loop_
_atom_site_aniso_label
_atom_site_aniso_U_11
_atom_site_aniso_U_22
_atom_site_aniso_U_33
_atom_site_aniso_U_23
_atom_site_aniso_U_13
_atom_site_aniso_U_12
N1 0.0492(18) 0.0483(19) 0.0267(15) 0.0035(14) 0.0039(14) 0.0133(16)
B1 0.044(3) 0.086(4) 0.041(3) 0.000 0.004(3) 0.000
B2 0.036(2) 0.045(3) 0.037(2) -0.002(2) -0.0004(18) -0.004(2)
B3 0.050(3) 0.052(3) 0.049(3) -0.011(2) -0.003(2) 0.017(2)
B4 0.030(3) 0.061(4) 0.037(3) 0.000 0.002(3) 0.000
B5 0.062(3) 0.041(3) 0.046(3) 0.012(2) -0.006(2) -0.006(2)
B6 0.044(3) 0.072(4) 0.046(3) -0.003(3) -0.010(2) 0.022(3)
B7 0.048(4) 0.062(5) 0.034(3) 0.000 -0.004(3) 0.000
C1 0.031(3) 0.071(4) 0.026(3) 0.000 0.008(2) 0.000
C2 0.104(4) 0.065(3) 0.061(3) -0.006(3) -0.012(3) 0.044(3)
C3 0.044(2) 0.046(2) 0.0231(16) -0.0028(16) 0.0021(15) 0.0026(17)
C4 0.083(3) 0.045(2) 0.037(2) -0.0053(19) -0.011(2) -0.003(2)
C5 0.022(2) 0.071(4) 0.034(3) 0.000 0.001(2) 0.000
C6 0.022(2) 0.083(5) 0.044(3) 0.000 -0.001(2) 0.000

loop_
_atom_type_symbol
_atom_type_description
_atom_type_scat_dispersion_real
_atom_type_scat_dispersion_imag
_atom_type_scat_source
C C 0.0033 0.0016 'International Tables Vol C Tables 4.2.6.8 and 6.1.1.4'
H H 0.0000 0.0000 'International Tables Vol C Tables 4.2.6.8 and 6.1.1.4'
B B 0.0013 0.0007 'International Tables Vol C Tables 4.2.6.8 and 6.1.1.4'
N N 0.0061 0.0033 'International Tables Vol C Tables 4.2.6.8 and 6.1.1.4'

loop_
_geom_angle_atom_site_label_1
_geom_angle_atom_site_label_2
_geom_angle_atom_site_label_3
_geom_angle
_geom_angle_site_symmetry_1
_geom_angle_site_symmetry_3
C1 N1 C3 110.8(3) . .
C1 N1 C2 125.0(4) . .
C3 N1 C2 124.1(4) . .
H1 B1 C1 107(2) . .
H1 B1 C5 106(2) . .
C1 B1 C5 113.0(5) . .
H1 B1 H1 0(6) . .
C1 B1 H1 107(2) . .
C5 B1 H1 106(2) . .
C5 B2 B2 59.34(18) . 7_565
C5 B2 B4 106.5(3) . .
B2 B2 B4 60.65(18) 7_565 .
C5 B2 B3 60.2(3) . .
B2 B2 B3 109.0(2) 7_565 .
B4 B2 B3 107.7(3) . .
C5 B2 B5 106.4(3) . .
B2 B2 B5 108.7(2) 7_565 .
B4 B2 B5 59.9(3) . .
B3 B2 B5 59.3(3) . .
C5 B2 H2 119(2) . .
B2 B2 H2 123(2) 7_565 .
B4 B2 H2 128(2) . .
B3 B2 H2 116(2) . .
B5 B2 H2 123(2) . .
C6 B3 C5 57.2(3) . .
C6 B3 B5 104.1(4) . .
C5 B3 B5 106.0(3) . .
C6 B3 B2 102.9(3) . .
C5 B3 B2 57.9(3) . .
B5 B3 B2 61.0(3) . .
C6 B3 B6 58.5(3) . .
C5 B3 B6 105.7(4) . .
B5 B3 B6 60.0(3) . .
B2 B3 B6 108.2(3) . .
C6 B3 H3 122(2) . .
C5 B3 H3 119(2) . .
B5 B3 H3 127(2) . .
B2 B3 H3 122(2) . .
B6 B3 H3 125(2) . .
B2 B4 B2 58.7(4) . 7_565
B2 B4 B7 108.3(4) . .
B2 B4 B7 108.3(4) 7_565 .
B2 B4 B5 107.9(4) . 7_565
B2 B4 B5 60.8(3) 7_565 7_565
B7 B4 B5 60.0(3) . 7_565
B2 B4 B5 60.8(3) . .
B2 B4 B5 107.9(4) 7_565 .
B7 B4 B5 60.0(3) . .
B5 B4 B5 108.4(5) 7_565 .
B2 B4 H4 116(3) . .
B2 B4 H4 116(3) 7_565 .
B7 B4 H4 128(3) . .
B5 B4 H4 123.3(9) 7_565 .
B5 B4 H4 123.3(9) . .
B3 B5 B6 60.4(3) . .
B3 B5 B7 107.9(4) . .
B6 B5 B7 59.6(3) . .
B3 B5 B4 107.5(4) . .
B6 B5 B4 107.5(4) . .
B7 B5 B4 59.9(3) . .
B3 B5 B2 59.7(3) . .
B6 B5 B2 107.4(3) . .
B7 B5 B2 107.0(3) . .
B4 B5 B2 59.3(3) . .
B3 B5 H5 118(2) . .
B6 B5 H5 118(2) . .
B7 B5 H5 124(2) . .
B4 B5 H5 127(2) . .
B2 B5 H5 124(2) . .
C6 B6 B7 103.8(4) . .
C6 B6 B5 103.9(3) . .
B7 B6 B5 60.4(3) . .
C6 B6 B6 58.5(2) . 7_565
B7 B6 B6 59.8(2) . 7_565
B5 B6 B6 108.3(2) . 7_565
C6 B6 B3 58.6(3) . .
B7 B6 B3 107.9(4) . .
B5 B6 B3 59.7(3) . .
B6 B6 B3 108.2(3) 7_565 .
C6 B6 H6' 116(3) . .
B7 B6 H6' 131(3) . .
B5 B6 H6' 129(3) . .
B6 B6 H6' 119(3) 7_565 .
B3 B6 H6' 117(3) . .
B6 B7 B6 60.5(5) 7_565 .
B6 B7 B4 107.9(4) 7_565 .
B6 B7 B4 107.9(4) . .
B6 B7 B5 60.0(3) 7_565 7_565
B6 B7 B5 108.5(4) . 7_565
B4 B7 B5 60.1(3) . 7_565
B6 B7 B5 108.5(4) 7_565 .
B6 B7 B5 60.0(3) . .
B4 B7 B5 60.1(3) . .
B5 B7 B5 108.5(5) 7_565 .
B6 B7 H7 120(3) 7_565 .
B6 B7 H7 120(3) . .
B4 B7 H7 123(3) . .
B5 B7 H7 121.8(10) 7_565 .
B5 B7 H7 121.8(10) . .
N1 C1 N1 104.8(4) . 7_565
N1 C1 B1 127.4(2) . .
N1 C1 B1 127.4(2) 7_565 .
N1 C2 H2A 109.5 . .
N1 C2 H2B 109.5 . .
H2A C2 H2B 109.5 . .
N1 C2 H2C 109.5 . .
H2A C2 H2C 109.5 . .
H2B C2 H2C 109.5 . .
C3 C3 N1 106.8(2) 7_565 .
C3 C3 C4 130.1(2) 7_565 .
N1 C3 C4 123.1(3) . .
C3 C4 H4A 109.5 . .
C3 C4 H4B 109.5 . .
H4A C4 H4B 109.5 . .
C3 C4 H4C 109.5 . .
H4A C4 H4C 109.5 . .
H4B C4 H4C 109.5 . .
C6 C5 B1 113.6(4) . .
C6 C5 B2 108.5(3) . 7_565
B1 C5 B2 127.3(4) . 7_565
C6 C5 B2 108.5(3) . .
B1 C5 B2 127.3(4) . .
B2 C5 B2 61.3(4) 7_565 .
C6 C5 B3 60.2(2) . .
B1 C5 B3 115.7(3) . .
B2 C5 B3 112.0(4) 7_565 .
B2 C5 B3 61.9(3) . .
C6 C5 B3 60.2(2) . 7_565
B1 C5 B3 115.7(3) . 7_565
B2 C5 B3 61.9(3) 7_565 7_565
B2 C5 B3 112.0(4) . 7_565
B3 C5 B3 112.1(4) . 7_565
C5 C6 B6 113.8(3) . 7_565
C5 C6 B6 113.8(3) . .
B6 C6 B6 63.0(4) 7_565 .
C5 C6 B3 62.6(2) . .
B6 C6 B3 115.6(4) 7_565 .
B6 C6 B3 63.0(3) . .
C5 C6 B3 62.6(2) . 7_565
B6 C6 B3 63.0(3) 7_565 7_565
B6 C6 B3 115.6(4) . 7_565
B3 C6 B3 116.0(4) . 7_565
C5 C6 H6 118.8 . .
B6 C6 H6 117.7 7_565 .
B6 C6 H6 117.7 . .
B3 C6 H6 116.9 . .
B3 C6 H6 116.8 7_565 .

loop_
_geom_bond_atom_site_label_1
_geom_bond_atom_site_label_2
_geom_bond_distance
_geom_bond_site_symmetry_2
N1 C1 1.356(5) .
N1 C3 1.381(5) .
N1 C2 1.458(5) .
B1 H1 1.11(3) .
B1 C1 1.605(9) .
B1 C5 1.652(9) .
B1 H1 1.11(3) .
B2 C5 1.694(6) .
B2 B2 1.728(9) 7_565
B2 B4 1.762(7) .
B2 B3 1.764(6) .
B2 B5 1.788(6) .
B2 H2 1.13(4) .
B3 C6 1.696(6) .
B3 C5 1.734(6) .
B3 B5 1.757(7) .
B3 B6 1.770(7) .
B3 H3 1.10(4) .
B4 B2 1.762(7) 7_565
B4 B7 1.769(9) .
B4 B5 1.772(6) 7_565
B4 B5 1.772(6) .
B4 H4 1.04(6) .
B5 B6 1.763(7) .
B5 B7 1.771(6) .
B5 H5 1.07(4) .
B6 C6 1.694(7) .
B6 B7 1.757(8) .
B6 B6 1.770(12) 7_565
B6 H6' 1.01(5) .
B7 B6 1.757(8) 7_565
B7 B5 1.771(6) 7_565
B7 H7 1.11(6) .
C1 N1 1.356(5) 7_565
C2 H2A 0.9800 .
C2 H2B 0.9800 .
C2 H2C 0.9800 .
C3 C3 1.353(8) 7_565
C3 C4 1.473(5) .
C4 H4A 0.9800 .
C4 H4B 0.9800 .
C4 H4C 0.9800 .
C5 C6 1.642(7) .
C5 B2 1.694(6) 7_565
C5 B3 1.735(6) 7_565
C6 B6 1.694(7) 7_565
C6 B3 1.696(6) 7_565
C6 H6 1.1200 .

loop_
_geom_torsion_atom_site_label_1
_geom_torsion_atom_site_label_2
_geom_torsion_atom_site_label_3
_geom_torsion_atom_site_label_4
_geom_torsion
_geom_torsion_site_symmetry_1
_geom_torsion_site_symmetry_4
C5 B2 B3 C6 -36.8(3) . .
B2 B2 B3 C6 -1.9(3) 7_565 .
B4 B2 B3 C6 62.4(4) . .
B5 B2 B3 C6 99.1(4) . .
B2 B2 B3 C5 35.0(2) 7_565 .
B4 B2 B3 C5 99.2(3) . .
B5 B2 B3 C5 135.9(4) . .
C5 B2 B3 B5 -135.9(4) . .
B2 B2 B3 B5 -101.0(2) 7_565 .
B4 B2 B3 B5 -36.7(3) . .
C5 B2 B3 B6 -97.5(4) . .
B2 B2 B3 B6 -62.6(4) 7_565 .
B4 B2 B3 B6 1.7(5) . .
B5 B2 B3 B6 38.4(3) . .
C5 B2 B4 B2 -39.1(3) . 7_565
B3 B2 B4 B2 -102.3(3) . 7_565
B5 B2 B4 B2 -138.7(3) . 7_565
C5 B2 B4 B7 61.6(3) . .
B2 B2 B4 B7 100.7(3) 7_565 .
B3 B2 B4 B7 -1.6(4) . .
B5 B2 B4 B7 -38.0(3) . .
C5 B2 B4 B5 -1.8(4) . 7_565
B2 B2 B4 B5 37.2(2) 7_565 7_565
B3 B2 B4 B5 -65.1(4) . 7_565
B5 B2 B4 B5 -101.5(5) . 7_565
C5 B2 B4 B5 99.7(3) . .
B2 B2 B4 B5 138.7(3) 7_565 .
B3 B2 B4 B5 36.4(3) . .
C6 B3 B5 B6 39.8(3) . .
C5 B3 B5 B6 99.2(4) . .
B2 B3 B5 B6 137.0(4) . .
C6 B3 B5 B7 2.5(4) . .
C5 B3 B5 B7 61.8(4) . .
B2 B3 B5 B7 99.6(4) . .
B6 B3 B5 B7 -37.4(4) . .
C6 B3 B5 B4 -60.8(4) . .
C5 B3 B5 B4 -1.4(5) . .
B2 B3 B5 B4 36.4(3) . .
B6 B3 B5 B4 -100.6(4) . .
C6 B3 B5 B2 -97.2(3) . .
C5 B3 B5 B2 -37.8(3) . .
B6 B3 B5 B2 -137.0(4) . .
B2 B4 B5 B3 -36.6(3) . .
B2 B4 B5 B3 -0.3(5) 7_565 .
B7 B4 B5 B3 100.9(4) . .
B5 B4 B5 B3 64.1(5) 7_565 .
B2 B4 B5 B6 -100.2(4) . .
B2 B4 B5 B6 -63.9(4) 7_565 .
B7 B4 B5 B6 37.3(4) . .
B5 B4 B5 B6 0.4(6) 7_565 .
B2 B4 B5 B7 -137.5(4) . .
B2 B4 B5 B7 -101.2(4) 7_565 .
B5 B4 B5 B7 -36.8(4) 7_565 .
B2 B4 B5 B2 36.3(3) 7_565 .
B7 B4 B5 B2 137.5(4) . .
B5 B4 B5 B2 100.7(4) 7_565 .
C5 B2 B5 B3 39.0(3) . .
B2 B2 B5 B3 101.5(3) 7_565 .
B4 B2 B5 B3 138.8(4) . .
C5 B2 B5 B6 0.5(4) . .
B2 B2 B5 B6 63.1(3) 7_565 .
B4 B2 B5 B6 100.4(4) . .
B3 B2 B5 B6 -38.4(3) . .
C5 B2 B5 B7 -62.2(4) . .
B2 B2 B5 B7 0.3(4) 7_565 .
B4 B2 B5 B7 37.7(4) . .
B3 B2 B5 B7 -101.1(4) . .
C5 B2 B5 B4 -99.9(3) . .
B2 B2 B5 B4 -37.4(3) 7_565 .
B3 B2 B5 B4 -138.8(4) . .
B3 B5 B6 C6 -39.9(3) . .
B7 B5 B6 C6 98.1(4) . .
B4 B5 B6 C6 60.7(4) . .
B2 B5 B6 C6 -1.8(4) . .
B3 B5 B6 B7 -138.0(4) . .
B4 B5 B6 B7 -37.4(4) . .
B2 B5 B6 B7 -99.9(4) . .
B3 B5 B6 B6 -100.8(3) . 7_565
B7 B5 B6 B6 37.1(3) . 7_565
B4 B5 B6 B6 -0.3(4) . 7_565
B2 B5 B6 B6 -62.8(3) . 7_565
B7 B5 B6 B3 138.0(4) . .
B4 B5 B6 B3 100.6(4) . .
B2 B5 B6 B3 38.1(3) . .
C5 B3 B6 C6 33.5(3) . .
B5 B3 B6 C6 133.2(4) . .
B2 B3 B6 C6 94.3(4) . .
C6 B3 B6 B7 -95.5(4) . .
C5 B3 B6 B7 -61.9(4) . .
B5 B3 B6 B7 37.7(3) . .
B2 B3 B6 B7 -1.2(5) . .
C6 B3 B6 B5 -133.2(4) . .
C5 B3 B6 B5 -99.7(4) . .
B2 B3 B6 B5 -38.9(3) . .
C6 B3 B6 B6 -32.3(2) . 7_565
C5 B3 B6 B6 1.3(3) . 7_565
B5 B3 B6 B6 100.9(2) . 7_565
B2 B3 B6 B6 62.1(3) . 7_565
C6 B6 B7 B6 40.1(4) . 7_565
B5 B6 B7 B6 138.4(3) . 7_565
B3 B6 B7 B6 101.0(4) . 7_565
C6 B6 B7 B4 -60.8(4) . .
B5 B6 B7 B4 37.6(3) . .
B6 B6 B7 B4 -100.9(3) 7_565 .
B3 B6 B7 B4 0.2(4) . .
C6 B6 B7 B5 2.8(5) . 7_565
B5 B6 B7 B5 101.2(5) . 7_565
B6 B6 B7 B5 -37.3(2) 7_565 7_565
B3 B6 B7 B5 63.8(5) . 7_565
C6 B6 B7 B5 -98.4(4) . .
B6 B6 B7 B5 -138.4(3) 7_565 .
B3 B6 B7 B5 -37.4(3) . .
B2 B4 B7 B6 -63.0(3) . 7_565
B2 B4 B7 B6 -0.9(4) 7_565 7_565
B5 B4 B7 B6 37.5(3) 7_565 7_565
B5 B4 B7 B6 -101.4(4) . 7_565
B2 B4 B7 B6 0.9(4) . .
B2 B4 B7 B6 63.0(3) 7_565 .
B5 B4 B7 B6 101.4(4) 7_565 .
B5 B4 B7 B6 -37.5(3) . .
B2 B4 B7 B5 -100.5(4) . 7_565
B2 B4 B7 B5 -38.4(3) 7_565 7_565
B5 B4 B7 B5 -138.9(5) . 7_565
B2 B4 B7 B5 38.4(3) . .
B2 B4 B7 B5 100.5(4) 7_565 .
B5 B4 B7 B5 138.9(5) 7_565 .
B3 B5 B7 B6 0.2(5) . 7_565
B6 B5 B7 B6 -37.5(4) . 7_565
B4 B5 B7 B6 100.5(4) . 7_565
B2 B5 B7 B6 63.1(5) . 7_565
B3 B5 B7 B6 37.7(3) . .
B4 B5 B7 B6 138.0(4) . .
B2 B5 B7 B6 100.6(4) . .
B3 B5 B7 B4 -100.3(4) . .
B6 B5 B7 B4 -138.0(4) . .
B2 B5 B7 B4 -37.4(4) . .
B3 B5 B7 B5 -63.4(6) . 7_565
B6 B5 B7 B5 -101.1(5) . 7_565
B4 B5 B7 B5 36.9(5) . 7_565
B2 B5 B7 B5 -0.5(6) . 7_565
C3 N1 C1 N1 -0.3(5) . 7_565
C2 N1 C1 N1 179.8(3) . 7_565
C3 N1 C1 B1 173.3(5) . .
C2 N1 C1 B1 -6.5(8) . .
H1 B1 C1 N1 -23(3) . .
C5 B1 C1 N1 93.9(5) . .
H1 B1 C1 N1 150(3) . 7_565
C5 B1 C1 N1 -93.9(5) . 7_565
C1 N1 C3 C3 0.2(3) . 7_565
C2 N1 C3 C3 -180.0(3) . 7_565
C1 N1 C3 C4 -179.8(4) . .
C2 N1 C3 C4 0.0(6) . .
H1 B1 C5 C6 -63(2) . .
C1 B1 C5 C6 180.000(1) . .
H1 B1 C5 B2 157(2) . 7_565
C1 B1 C5 B2 39.9(3) . 7_565
H1 B1 C5 B2 77(3) . .
C1 B1 C5 B2 -39.9(3) . .
H1 B1 C5 B3 4(3) . .
C1 B1 C5 B3 -113.0(3) . .
H1 B1 C5 B3 -130(2) . 7_565
C1 B1 C5 B3 113.0(3) . 7_565
B2 B2 C5 C6 -101.4(3) 7_565 .
B4 B2 C5 C6 -61.7(3) . .
B3 B2 C5 C6 39.5(3) . .
B5 B2 C5 C6 1.0(4) . .
B2 B2 C5 B1 116.9(4) 7_565 .
B4 B2 C5 B1 156.6(3) . .
B3 B2 C5 B1 -102.2(4) . .
B5 B2 C5 B1 -140.7(4) . .
B4 B2 C5 B2 39.7(4) . 7_565
B3 B2 C5 B2 140.9(3) . 7_565
B5 B2 C5 B2 102.4(3) . 7_565
B2 B2 C5 B3 -140.9(3) 7_565 .
B4 B2 C5 B3 -101.3(3) . .
B5 B2 C5 B3 -38.5(3) . .
B2 B2 C5 B3 -36.9(2) 7_565 7_565
B4 B2 C5 B3 2.8(4) . 7_565
B3 B2 C5 B3 104.1(5) . 7_565
B5 B2 C5 B3 65.5(4) . 7_565
B5 B3 C5 C6 -96.7(4) . .
B2 B3 C5 C6 -135.9(4) . .
B6 B3 C5 C6 -34.1(3) . .
C6 B3 C5 B1 -103.6(5) . .
B5 B3 C5 B1 159.7(4) . .
B2 B3 C5 B1 120.4(4) . .
B6 B3 C5 B1 -137.7(4) . .
C6 B3 C5 B2 99.3(4) . 7_565
B5 B3 C5 B2 2.7(5) . 7_565
B2 B3 C5 B2 -36.6(3) . 7_565
B6 B3 C5 B2 65.2(4) . 7_565
C6 B3 C5 B2 135.9(4) . .
B5 B3 C5 B2 39.3(3) . .
B6 B3 C5 B2 101.9(4) . .
C6 B3 C5 B3 31.9(4) . 7_565
B5 B3 C5 B3 -64.8(5) . 7_565
B2 B3 C5 B3 -104.0(4) . 7_565
B6 B3 C5 B3 -2.2(6) . 7_565
B1 C5 C6 B6 -145.2(3) . 7_565
B2 C5 C6 B6 2.3(4) 7_565 7_565
B2 C5 C6 B6 67.3(3) . 7_565
B3 C5 C6 B6 107.6(4) . 7_565
B3 C5 C6 B6 -38.0(3) 7_565 7_565
B1 C5 C6 B6 145.2(3) . .
B2 C5 C6 B6 -67.3(3) 7_565 .
B2 C5 C6 B6 -2.3(4) . .
B3 C5 C6 B6 38.0(3) . .
B3 C5 C6 B6 -107.6(4) 7_565 .
B1 C5 C6 B3 107.2(2) . .
B2 C5 C6 B3 -105.3(3) 7_565 .
B2 C5 C6 B3 -40.3(3) . .
B3 C5 C6 B3 -145.6(5) 7_565 .
B1 C5 C6 B3 -107.2(2) . 7_565
B2 C5 C6 B3 40.3(3) 7_565 7_565
B2 C5 C6 B3 105.3(3) . 7_565
B3 C5 C6 B3 145.6(5) . 7_565
B7 B6 C6 C5 65.0(4) . .
B5 B6 C6 C5 2.5(4) . .
B6 B6 C6 C5 105.6(3) 7_565 .
B3 B6 C6 C5 -37.9(3) . .
B7 B6 C6 B6 -40.7(4) . 7_565
B5 B6 C6 B6 -103.1(3) . 7_565
B3 B6 C6 B6 -143.5(3) . 7_565
B7 B6 C6 B3 102.8(4) . .
B5 B6 C6 B3 40.4(3) . .
B6 B6 C6 B3 143.5(3) 7_565 .
B7 B6 C6 B3 -4.7(5) . 7_565
B5 B6 C6 B3 -67.2(4) . 7_565
B6 B6 C6 B3 36.0(2) 7_565 7_565
B3 B6 C6 B3 -107.5(5) . 7_565
B5 B3 C6 C5 100.2(4) . .
B2 B3 C6 C5 37.2(3) . .
B6 B3 C6 C5 140.7(4) . .
C5 B3 C6 B6 -104.8(4) . 7_565
B5 B3 C6 B6 -4.6(5) . 7_565
B2 B3 C6 B6 -67.6(4) . 7_565
B6 B3 C6 B6 36.0(3) . 7_565
C5 B3 C6 B6 -140.7(4) . .
B5 B3 C6 B6 -40.6(3) . .
B2 B3 C6 B6 -103.5(3) . .
C5 B3 C6 B3 -33.9(4) . 7_565
B5 B3 C6 B3 66.3(5) . 7_565
B2 B3 C6 B3 3.3(6) . 7_565
B6 B3 C6 B3 106.9(5) . 7_565
